data_7203068
loop_
_publ_author_name
'Amo-Ochoa, Pilar'
'Miguel, Pablo J. Sanz'
'Castillo, Oscar'
'Zamora, F\'elix'

_publ_section_title
;
 An unusual triple parallel interpenetrated 2D Cu-polymer, with a 3D
 triple interpenetration via H-bonding
;
_journal_issue 11
_journal_name_full CrystEngComm
_journal_page_first 987
_journal_paper_doi 10.1039/b709457d
_journal_volume 9
_journal_year 2007
_chemical_formula_iupac 'C13 H9 Cu2 N3 O4'
_chemical_formula_moiety 'C13 H9 Cu2 N3 O4'
_chemical_formula_sum 'C13 H9 Cu2 N3 O4'
_chemical_formula_weight 398.32
_chemical_name_common
;
catena-(mu-cyanido-kappaC,N)(mu-isonicotinato-kappaN,O) (mu-
isonicotinic acid-kappaN,O)dicopper(i)
;
_chemical_name_systematic
;
catena-(\m-cyanido-\kC,N)(\m-isonicotinato-\kN,O)
(\m-isonicotinic acid-\kN,O)dicopper(I)
;
_space_group_IT_number 7
_symmetry_cell_setting monoclinic
_symmetry_space_group_name_Hall 'P -2yc'
_symmetry_space_group_name_H-M 'P 1 c 1'
_atom_sites_solution_hydrogens geom
_atom_sites_solution_primary direct
_atom_sites_solution_secondary difmap
_audit_creation_method SHELXL-97
_cell_angle_alpha 90.00
_cell_angle_beta 104.53(1)
_cell_angle_gamma 90.00
_cell_formula_units_Z 2
_cell_length_a 10.864(2)
_cell_length_b 5.116(1)
_cell_length_c 12.282(2)
_cell_measurement_reflns_used 3232
_cell_measurement_temperature 293(2)
_cell_measurement_theta_max 30.30
_cell_measurement_theta_min 3.43
_cell_volume 660.8(2)
_computing_cell_refinement 'CrysAlis CCD (Oxford Diffraction, 2003)'
_computing_data_collection 'CrysAlis CCD (Oxford Diffraction, 2003)'
_computing_data_reduction 'CrysAlis RED (Oxford Diffraction, 2003)'
_computing_molecular_graphics 'Ortep-3 (Farrugia, 1997)'
_computing_publication_material 'WinGX (Farrugia, 1999)'
_computing_structure_refinement 'SHELXL-97 (Sheldrick, 1997)'
_computing_structure_solution 'Sir92 (Altamore et al., 1993)'
_diffrn_ambient_temperature 293(2)
_diffrn_measured_fraction_theta_full 0.977
_diffrn_measured_fraction_theta_max 0.977
_diffrn_measurement_device_type Xcalibur
_diffrn_measurement_method \w
_diffrn_radiation_monochromator graphite
_diffrn_radiation_source 'fine-focus sealed tube'
_diffrn_radiation_type MoK\a
_diffrn_radiation_wavelength 0.71069
_diffrn_reflns_av_R_equivalents 0.0285
_diffrn_reflns_av_sigmaI/netI 0.0368
_diffrn_reflns_limit_h_max 14
_diffrn_reflns_limit_h_min -15
_diffrn_reflns_limit_k_max 7
_diffrn_reflns_limit_k_min -7
_diffrn_reflns_limit_l_max 16
_diffrn_reflns_limit_l_min -17
_diffrn_reflns_number 6073
_diffrn_reflns_theta_full 30.30
_diffrn_reflns_theta_max 30.30
_diffrn_reflns_theta_min 3.43
_diffrn_standards_decay_% 0
_diffrn_standards_interval_count 0
_diffrn_standards_interval_time 0
_diffrn_standards_number 0
_exptl_absorpt_coefficient_mu 3.240
_exptl_absorpt_correction_T_max 0.623
_exptl_absorpt_correction_T_min 0.307
_exptl_absorpt_correction_type analytical
_exptl_absorpt_process_details
;
CrysAlis RED, Oxford Diffraction Ltd.,
Version 1.170.32 (release 06.06.2003 CrysAlis170 VC++)
(compiled Jun 6 2003,13:53:32)
Analytical numeric absorption correction using a multifaceted crystal
model based on expressions derived by R.C. Clark & J.S. Reid.
;
_exptl_crystal_colour colourless
_exptl_crystal_density_diffrn 2.002
_exptl_crystal_density_method 'not measured'
_exptl_crystal_description prism
_exptl_crystal_F_000 396
_exptl_crystal_size_max 0.23
_exptl_crystal_size_mid 0.15
_exptl_crystal_size_min 0.06
_refine_diff_density_max 0.475
_refine_diff_density_min -0.572
_refine_diff_density_rms 0.150
_refine_ls_abs_structure_details 'Flack H D (1983), Acta Cryst. A39, 876-881'
_refine_ls_abs_structure_Flack 0.40(4)
_refine_ls_extinction_method none
_refine_ls_goodness_of_fit_ref 0.947
_refine_ls_hydrogen_treatment mixed
_refine_ls_matrix_type full
_refine_ls_number_parameters 204
_refine_ls_number_reflns 3232
_refine_ls_number_restraints 0
_refine_ls_restrained_S_all 0.962
_refine_ls_R_factor_all 0.0438
_refine_ls_R_factor_gt 0.0298
_refine_ls_shift/su_max 0.001
_refine_ls_shift/su_mean 0.000
_refine_ls_structure_factor_coef Fsqd
_refine_ls_weighting_details 'calc w=1/[\s^2^(Fo^2^)+(0.0466P)^2^] where P=(Fo^2^+2Fc^2^)/3'
_refine_ls_weighting_scheme calc
_refine_ls_wR_factor_gt 0.0727
_refine_ls_wR_factor_ref 0.0756
_reflns_number_gt 2367
_reflns_number_total 3232
_reflns_threshold_expression >2sigma(I)
_cod_data_source_file b709457d.txt
_cod_data_source_block compound1
_cod_original_sg_symbol_H-M Pc
_cod_database_code 7203068

loop_
_symmetry_equiv_pos_as_xyz
'x, y, z'
'x, -y, z+1/2'

loop_
_atom_site_label
_atom_site_type_symbol
_atom_site_fract_x
_atom_site_fract_y
_atom_site_fract_z
_atom_site_U_iso_or_equiv
_atom_site_adp_type
_atom_site_occupancy
_atom_site_symmetry_multiplicity
_atom_site_calc_flag
_atom_site_refinement_flags
_atom_site_disorder_assembly
_atom_site_disorder_group
Cu1 Cu 0.49893(4) 0.4292(2) 0.62014(4) 0.0318(3) Uani 1 1 d . . .
Cu2 Cu 0.19115(4) 1.0696(2) 0.42557(4) 0.0311(3) Uani 1 1 d . . .
N1 N 0.3805(8) 0.6775(17) 0.5468(7) 0.0320(12) Uani 1 1 d U . .
C1 C 0.3076(9) 0.8281(19) 0.5018(8) 0.0257(12) Uani 1 1 d U . .
N11 N 0.5592(7) 0.1488(15) 0.7230(6) 0.0228(12) Uani 1 1 d U . .
C12 C 0.5094(8) 0.0984(16) 0.8176(7) 0.0272(13) Uani 1 1 d U . .
H12 H 0.4430 0.2031 0.8273 0.033 Uiso 1 1 calc R . .
C13 C 0.5505(8) -0.0846(16) 0.8915(8) 0.0248(13) Uani 1 1 d U . .
H13 H 0.5115 -0.1109 0.9498 0.030 Uiso 1 1 calc R . .
C14 C 0.6532(8) -0.2419(16) 0.8833(8) 0.0186(12) Uani 1 1 d U . .
C15 C 0.7061(7) -0.1905(15) 0.7890(7) 0.0230(12) Uani 1 1 d U . .
H15 H 0.7741 -0.2879 0.7778 0.028 Uiso 1 1 calc R . .
C16 C 0.6566(9) -0.006(2) 0.7207(7) 0.0254(13) Uani 1 1 d U . .
H16 H 0.6942 0.0224 0.6616 0.031 Uiso 1 1 calc R . .
C17 C 0.7092(10) -0.4454(16) 0.9714(7) 0.0195(14) Uani 1 1 d U . .
O171 O 0.6645(7) -0.4728(14) 1.0533(6) 0.0298(14) Uani 1 1 d U . .
O172 O 0.8027(7) -0.5785(11) 0.9506(6) 0.0299(16) Uani 1 1 d U . .
N21 N 0.1288(7) 1.3475(15) 0.3174(6) 0.0232(12) Uani 1 1 d U . .
C22 C 0.1785(8) 1.3892(15) 0.2384(7) 0.0291(14) Uani 1 1 d U . .
H22 H 0.2488 1.2905 0.2336 0.035 Uiso 1 1 calc R . .
C23 C 0.1308(9) 1.5859(17) 0.1533(8) 0.0285(14) Uani 1 1 d U . .
H23 H 0.1676 1.6060 0.0931 0.034 Uiso 1 1 calc R . .
C24 C 0.0319(8) 1.7413(16) 0.1620(8) 0.0199(12) Uani 1 1 d U . .
C25 C -0.0134(7) 1.7107(14) 0.2510(7) 0.0239(13) Uani 1 1 d U . .
H25 H -0.0767 1.8228 0.2617 0.029 Uiso 1 1 calc R . .
C26 C 0.0338(8) 1.5033(18) 0.3337(7) 0.0230(13) Uani 1 1 d U . .
H26 H -0.0004 1.4794 0.3953 0.028 Uiso 1 1 calc R . .
C27 C -0.0213(10) 1.9462(16) 0.0734(8) 0.0193(14) Uani 1 1 d U . .
O271 O 0.0184(6) 1.9711(13) -0.0094(6) 0.0281(13) Uani 1 1 d U . .
O272 O -0.1096(7) 2.0798(11) 0.0917(6) 0.0320(17) Uani 1 1 d U . .
H172 H 0.824(5) -0.721(12) 0.995(4) 0.059(16) Uiso 1 1 d . . .

loop_
_atom_site_aniso_label
_atom_site_aniso_U_11
_atom_site_aniso_U_22
_atom_site_aniso_U_33
_atom_site_aniso_U_23
_atom_site_aniso_U_13
_atom_site_aniso_U_12
Cu1 0.0345(7) 0.0266(7) 0.0319(7) 0.0096(6) 0.0041(6) 0.0119(6)
Cu2 0.0343(7) 0.0262(7) 0.0312(7) 0.0099(6) 0.0050(6) 0.0141(6)
N1 0.030(2) 0.032(2) 0.036(2) 0.015(2) 0.012(2) 0.002(2)
C1 0.021(2) 0.027(2) 0.032(2) 0.012(2) 0.012(2) 0.010(2)
N11 0.026(3) 0.025(2) 0.020(2) 0.001(2) 0.011(2) 0.000(2)
C12 0.029(2) 0.035(3) 0.025(2) 0.001(2) 0.0211(19) 0.007(2)
C13 0.025(3) 0.029(3) 0.027(3) 0.005(2) 0.020(2) 0.009(2)
C14 0.022(2) 0.017(2) 0.018(2) -0.0005(19) 0.007(2) 0.001(2)
C15 0.026(2) 0.027(2) 0.023(2) 0.0023(19) 0.018(2) 0.005(2)
C16 0.028(3) 0.033(3) 0.021(2) 0.006(2) 0.016(2) -0.001(2)
C17 0.023(3) 0.019(3) 0.018(3) 0.000(2) 0.007(2) 0.001(2)
O171 0.035(3) 0.036(3) 0.023(3) 0.011(2) 0.017(2) 0.006(2)
O172 0.031(2) 0.032(2) 0.030(2) 0.0087(15) 0.0134(17) 0.0106(15)
N21 0.024(2) 0.019(2) 0.026(3) 0.011(2) 0.004(2) 0.012(2)
C22 0.032(3) 0.024(2) 0.032(3) 0.018(2) 0.010(2) 0.022(2)
C23 0.033(3) 0.030(3) 0.026(3) 0.014(2) 0.013(2) 0.013(2)
C24 0.021(2) 0.017(2) 0.022(2) 0.006(2) 0.005(2) 0.005(2)
C25 0.025(2) 0.019(2) 0.026(3) 0.0110(19) 0.004(2) 0.0130(19)
C26 0.026(2) 0.021(2) 0.022(2) 0.0082(19) 0.006(2) 0.013(2)
C27 0.020(3) 0.016(3) 0.022(3) 0.006(2) 0.005(2) 0.001(2)
O271 0.031(3) 0.028(3) 0.029(3) 0.009(2) 0.015(2) 0.010(2)
O272 0.036(2) 0.032(2) 0.035(3) 0.0248(18) 0.023(2) 0.0254(18)

loop_
_atom_type_symbol
_atom_type_description
_atom_type_scat_dispersion_real
_atom_type_scat_dispersion_imag
_atom_type_scat_source
C C 0.0033 0.0016 'International Tables Vol C Tables 4.2.6.8 and 6.1.1.4'
N N 0.0061 0.0033 'International Tables Vol C Tables 4.2.6.8 and 6.1.1.4'
O O 0.0106 0.0060 'International Tables Vol C Tables 4.2.6.8 and 6.1.1.4'
Cu Cu 0.3201 1.2651 'International Tables Vol C Tables 4.2.6.8 and 6.1.1.4'
H H 0.0000 0.0000 'International Tables Vol C Tables 4.2.6.8 and 6.1.1.4'

loop_
_geom_angle_atom_site_label_1
_geom_angle_atom_site_label_2
_geom_angle_atom_site_label_3
_geom_angle
_geom_angle_site_symmetry_1
_geom_angle_site_symmetry_3
_geom_angle_publ_flag
N1 Cu1 N11 155.0(3) . . ?
N1 Cu1 O171 106.5(3) . 2_554 ?
N11 Cu1 O171 98.5(3) . 2_554 ?
C1 Cu2 N21 155.7(3) . . ?
C1 Cu2 O271 106.7(3) . 2_585 ?
N21 Cu2 O271 97.6(3) . 2_585 ?
C1 N1 Cu1 179.6(9) . . ?
N1 C1 Cu2 178.5(9) . . ?
C16 N11 C12 112.2(7) . . ?
C16 N11 Cu1 125.1(5) . . ?
C12 N11 Cu1 122.5(6) . . ?
C13 C12 N11 124.4(8) . . ?
C13 C12 H12 117.8 . . ?
N11 C12 H12 117.8 . . ?
C12 C13 C14 120.3(8) . . ?
C12 C13 H13 119.9 . . ?
C14 C13 H13 119.9 . . ?
C13 C14 C15 116.0(8) . . ?
C13 C14 C17 121.9(8) . . ?
C15 C14 C17 122.0(7) . . ?
C16 C15 C14 118.2(7) . . ?
C16 C15 H15 120.9 . . ?
C14 C15 H15 120.9 . . ?
C15 C16 N11 128.9(7) . . ?
C15 C16 H16 115.5 . . ?
N11 C16 H16 115.5 . . ?
O171 C17 O172 126.1(9) . . ?
O171 C17 C14 119.5(8) . . ?
O172 C17 C14 114.4(7) . . ?
C17 O171 Cu1 146.5(7) . 2 ?
C17 O172 H172 113(4) . . ?
C22 N21 C26 120.7(7) . . ?
C22 N21 Cu2 120.9(5) . . ?
C26 N21 Cu2 118.4(5) . . ?
N21 C22 C23 122.4(8) . . ?
N21 C22 H22 118.8 . . ?
C23 C22 H22 118.8 . . ?
C24 C23 C22 119.7(8) . . ?
C24 C23 H23 120.2 . . ?
C22 C23 H23 120.2 . . ?
C25 C24 C23 117.5(8) . . ?
C25 C24 C27 121.6(7) . . ?
C23 C24 C27 120.9(8) . . ?
C24 C25 C26 121.5(7) . . ?
C24 C25 H25 119.3 . . ?
C26 C25 H25 119.3 . . ?
N21 C26 C25 117.9(7) . . ?
N21 C26 H26 121.1 . . ?
C25 C26 H26 121.1 . . ?
O271 C27 O272 123.3(8) . . ?
O271 C27 C24 121.7(8) . . ?
O272 C27 C24 115.0(7) . . ?
C27 O271 Cu2 143.5(7) . 2_584 ?

loop_
_geom_bond_atom_site_label_1
_geom_bond_atom_site_label_2
_geom_bond_distance
_geom_bond_site_symmetry_2
_geom_bond_publ_flag
Cu1 N1 1.871(9) . ?
Cu1 N11 1.915(7) . ?
Cu1 O171 2.168(6) 2_554 ?
Cu2 C1 1.846(9) . ?
Cu2 N21 1.948(6) . ?
Cu2 O271 2.226(6) 2_585 ?
N1 C1 1.143(13) . ?
N11 C16 1.328(11) . ?
N11 C12 1.423(9) . ?
C12 C13 1.302(11) . ?
C12 H12 0.9300 . ?
C13 C14 1.399(11) . ?
C13 H13 0.9300 . ?
C14 C15 1.440(10) . ?
C14 C17 1.515(11) . ?
C15 C16 1.287(11) . ?
C15 H15 0.9300 . ?
C16 H16 0.9300 . ?
C17 O171 1.229(9) . ?
C17 O172 1.300(10) . ?
O171 Cu1 2.168(6) 2 ?
O172 H172 0.91(6) . ?
N21 C22 1.243(9) . ?
N21 C26 1.358(10) . ?
C22 C23 1.450(10) . ?
C22 H22 0.9300 . ?
C23 C24 1.362(11) . ?
C23 H23 0.9300 . ?
C24 C25 1.316(11) . ?
C24 C27 1.517(11) . ?
C25 C26 1.470(10) . ?
C25 H25 0.9300 . ?
C26 H26 0.9300 . ?
C27 O271 1.207(10) . ?
C27 O272 1.243(10) . ?
O271 Cu2 2.226(6) 2_584 ?

loop_
_geom_hbond_atom_site_label_D
_geom_hbond_atom_site_label_H
_geom_hbond_atom_site_label_A
_geom_hbond_distance_DH
_geom_hbond_distance_HA
_geom_hbond_distance_DA
_geom_hbond_angle_DHA
_geom_hbond_site_symmetry_A
O172 H172 O272 0.91(6) 1.59(5) 2.478(9) 164(6) 1_626
